data_7217048
loop_
_publ_author_name
'Chang, Xin-Hong'
'Zhao, Ying'
'Han, Min-Le'
'Ma, Lu-Fang'
'Wang, Li-Ya'

_publ_section_title
;
 Five Cd(ii) coordination polymers based on
 2,3&#x2032;,5,5&#x2032;-biphenyltetracarboxylic acid and N-donor
 coligands: syntheses, structures and fluorescent properties
;
_journal_issue 28
_journal_name_full CrystEngComm
_journal_page_first 6417
_journal_paper_doi 10.1039/c4ce00355a
_journal_volume 16
_journal_year 2014
_chemical_formula_sum 'C30 H30 Cd2 N4 O13'
_chemical_formula_weight 879.38
_chemical_name_systematic
;

 ?

;
_space_group_IT_number 14
_symmetry_cell_setting monoclinic
_symmetry_space_group_name_Hall '-P 2yn'
_symmetry_space_group_name_H-M 'P 1 21/n 1'
_atom_sites_solution_hydrogens geom
_atom_sites_solution_primary direct
_atom_sites_solution_secondary difmap
_audit_creation_method SHELXL-97
_cell_angle_alpha 90.00
_cell_angle_beta 103.992(5)
_cell_angle_gamma 90.00
_cell_formula_units_Z 4
_cell_length_a 11.128(5)
_cell_length_b 14.055(6)
_cell_length_c 22.979(10)
_cell_measurement_reflns_used 7968
_cell_measurement_temperature 296(2)
_cell_measurement_theta_max 28.10
_cell_measurement_theta_min 2.38
_cell_volume 3487(3)
_computing_cell_refinement 'Bruker SMART'
_computing_data_collection 'Bruker SMART'
_computing_data_reduction 'Bruker SAINT'
_computing_molecular_graphics 'Bruker SHELXTL'
_computing_publication_material 'Bruker SHELXTL'
_computing_structure_refinement 'SHELXL-97 (Sheldrick, 1997)'
_computing_structure_solution 'SHELXS-97 (Sheldrick, 1990)'
_diffrn_ambient_temperature 296(2)
_diffrn_measured_fraction_theta_full 0.999
_diffrn_measured_fraction_theta_max 0.999
_diffrn_measurement_device_type 'CCD area detector'
_diffrn_measurement_method 'phi and omega scans'
_diffrn_radiation_monochromator graphite
_diffrn_radiation_source 'fine-focus sealed tube'
_diffrn_radiation_type MoK\a
_diffrn_radiation_wavelength 0.71073
_diffrn_reflns_av_R_equivalents 0.0459
_diffrn_reflns_av_sigmaI/netI 0.0415
_diffrn_reflns_limit_h_max 13
_diffrn_reflns_limit_h_min -13
_diffrn_reflns_limit_k_max 17
_diffrn_reflns_limit_k_min -16
_diffrn_reflns_limit_l_max 27
_diffrn_reflns_limit_l_min -27
_diffrn_reflns_number 25105
_diffrn_reflns_theta_full 25.50
_diffrn_reflns_theta_max 25.50
_diffrn_reflns_theta_min 2.29
_exptl_absorpt_coefficient_mu 1.287
_exptl_absorpt_correction_T_max 0.7145
_exptl_absorpt_correction_T_min 0.6204
_exptl_absorpt_correction_type multi-scan
_exptl_absorpt_process_details SADABS
_exptl_crystal_colour COLORLESS
_exptl_crystal_density_diffrn 1.675
_exptl_crystal_density_method 'not measured'
_exptl_crystal_description BLOCK
_exptl_crystal_F_000 1752
_exptl_crystal_size_max 0.41
_exptl_crystal_size_mid 0.36
_exptl_crystal_size_min 0.28
_refine_diff_density_max 0.602
_refine_diff_density_min -0.411
_refine_diff_density_rms 0.075
_refine_ls_extinction_method none
_refine_ls_goodness_of_fit_ref 1.028
_refine_ls_hydrogen_treatment constr
_refine_ls_matrix_type full
_refine_ls_number_parameters 442
_refine_ls_number_reflns 6473
_refine_ls_number_restraints 133
_refine_ls_restrained_S_all 1.056
_refine_ls_R_factor_all 0.0454
_refine_ls_R_factor_gt 0.0305
_refine_ls_shift/su_max 0.001
_refine_ls_shift/su_mean 0.000
_refine_ls_structure_factor_coef Fsqd
_refine_ls_weighting_details 'calc w=1/[\s^2^(Fo^2^)+(0.0249P)^2^+2.3716P] where P=(Fo^2^+2Fc^2^)/3'
_refine_ls_weighting_scheme calc
_refine_ls_wR_factor_gt 0.0640
_refine_ls_wR_factor_ref 0.0698
_reflns_number_gt 5148
_reflns_number_total 6473
_reflns_threshold_expression >2sigma(I)
_cod_data_source_file c4ce00355a2.cif
_cod_data_source_block b
_cod_depositor_comments
;
The following automatic conversions were performed:

'_symmetry_cell_setting' value 'Monoclinic' changed to 'monoclinic'
according to
/usr/data/users/saulius/crontab/automatic-downloads/current/RSC/lib/dictionaries/cif_core.dic
dictionary named 'cif_core.dic' version 2.4.2 from
2011-04-26.

'_exptl_absorpt_correction_type' value 'MULTI-SCAN'
changed to 'multi-scan' according to
/usr/data/users/saulius/crontab/automatic-downloads/current/RSC/lib/dictionaries/cif_core.dic
dictionary named 'cif_core.dic' version 2.4.2 from
2011-04-26.

'_refine_ls_hydrogen_treatment' value 'CONSTR' changed
to 'constr' according to
/usr/data/users/saulius/crontab/automatic-downloads/current/RSC/lib/dictionaries/cif_core.dic
dictionary named 'cif_core.dic' version 2.4.2 from 2011-04-26.

Automatic conversion script
Id: cif_fix_values 2281 2013-09-26 08:29:07Z andrius 
;
_cod_original_cell_volume 3488(3)
_cod_original_sg_symbol_H-M P2(1)/n
_cod_database_code 7217048

loop_
_symmetry_equiv_pos_as_xyz
'x, y, z'
'-x+1/2, y+1/2, -z+1/2'
'-x, -y, -z'
'x-1/2, -y-1/2, z-1/2'

loop_
_atom_site_label
_atom_site_type_symbol
_atom_site_fract_x
_atom_site_fract_y
_atom_site_fract_z
_atom_site_U_iso_or_equiv
_atom_site_adp_type
_atom_site_occupancy
_atom_site_symmetry_multiplicity
_atom_site_calc_flag
_atom_site_refinement_flags
Cd1 Cd 0.69861(2) 0.52606(2) 0.197755(11) 0.03039(8) Uani 1 1 d .
Cd2 Cd 1.06686(2) 0.67120(2) 0.192861(11) 0.03291(8) Uani 1 1 d .
N1 N 0.8958(3) 0.3409(3) 0.70696(15) 0.0531(9) Uani 1 1 d .
N2 N 0.9066(4) 0.3691(3) 0.61497(16) 0.0635(11) Uani 1 1 d .
N3 N 0.6180(3) 0.6589(2) 0.35244(15) 0.0504(9) Uani 1 1 d .
N4 N 0.6647(3) 0.6248(2) 0.26743(14) 0.0392(8) Uani 1 1 d .
O1 O 0.3454(3) 0.4626(3) 0.22669(16) 0.0785(10) Uani 1 1 d .
H1W H 0.3306 0.4869 0.2581 0.118 Uiso 1 1 d R
H2W H 0.3503 0.4975 0.1972 0.118 Uiso 1 1 d R
O2 O 0.9172(3) 0.4136(3) 0.09343(16) 0.0851(11) Uani 1 1 d .
H3W H 0.9268 0.3928 0.0601 0.128 Uiso 1 1 d R
H4W H 0.8415 0.4156 0.0945 0.128 Uiso 1 1 d R
O3 O 0.9137(3) 0.3438(3) 0.98172(15) 0.0979(14) Uani 1 1 d .
H5W H 0.8604 0.3570 0.9495 0.147 Uiso 1 1 d R
H6W H 0.9802 0.3205 0.9758 0.147 Uiso 1 1 d R
O4 O 0.9998(3) 0.8305(2) 0.19859(15) 0.0657(9) Uani 1 1 d .
H7W H 0.9856 0.7986 0.2277 0.099 Uiso 1 1 d R
H8W H 1.0481 0.8677 0.2226 0.099 Uiso 1 1 d R
O5 O 1.0653(2) 0.4996(2) 0.19159(12) 0.0498(7) Uani 1 1 d .
H9W H 1.0047 0.4892 0.2073 0.075 Uiso 1 1 d R
H10W H 1.1382 0.4790 0.2060 0.075 Uiso 1 1 d R
O6 O 0.9337(2) 0.6787(2) 0.10165(11) 0.0421(7) Uani 1 1 d .
O7 O 0.8204(2) 0.62547(17) 0.16070(10) 0.0324(6) Uani 1 1 d .
O8 O 0.7878(2) 0.90145(18) 0.22300(11) 0.0382(6) Uani 1 1 d .
O9 O 0.6259(2) 0.95059(18) 0.25256(11) 0.0382(6) Uani 1 1 d .
O10 O 0.2512(2) 0.7512(2) 0.20543(14) 0.0610(9) Uani 1 1 d .
O11 O 0.2240(2) 0.6430(2) 0.13550(13) 0.0521(8) Uani 1 1 d .
O12 O 0.3430(2) 0.57440(19) -0.10679(11) 0.0412(6) Uani 1 1 d .
O13 O 0.4903(2) 0.51674(19) -0.14539(11) 0.0409(6) Uani 1 1 d .
C1 C 0.8332(3) 0.6478(2) 0.10917(15) 0.0296(8) Uani 1 1 d .
C2 C 0.7304(3) 0.6354(2) 0.05399(14) 0.0267(7) Uani 1 1 d .
C3 C 0.7621(3) 0.5889(3) 0.00633(15) 0.0340(9) Uani 1 1 d .
H3 H 0.8445 0.5731 0.0092 0.041 Uiso 1 1 calc R
C4 C 0.6741(3) 0.5658(3) -0.04490(15) 0.0328(8) Uani 1 1 d .
H4 H 0.6971 0.5335 -0.0759 0.039 Uiso 1 1 calc R
C5 C 0.5512(3) 0.5906(2) -0.05046(15) 0.0283(8) Uani 1 1 d .
C6 C 0.5198(3) 0.6403(2) -0.00407(15) 0.0291(8) Uani 1 1 d .
H6 H 0.4381 0.6593 -0.0084 0.035 Uiso 1 1 calc R
C7 C 0.6072(3) 0.6628(2) 0.04902(14) 0.0238(7) Uani 1 1 d .
C8 C 0.4549(3) 0.5605(2) -0.10428(15) 0.0305(8) Uani 1 1 d .
C9 C 0.5651(3) 0.7146(2) 0.09748(14) 0.0255(7) Uani 1 1 d .
C10 C 0.4503(3) 0.6915(2) 0.10812(15) 0.0281(8) Uani 1 1 d .
H10 H 0.4017 0.6453 0.0846 0.034 Uiso 1 1 calc R
C11 C 0.4073(3) 0.7357(2) 0.15283(15) 0.0290(8) Uani 1 1 d .
C12 C 0.4786(3) 0.8046(2) 0.18805(16) 0.0317(8) Uani 1 1 d .
H12 H 0.4492 0.8354 0.2177 0.038 Uiso 1 1 calc R
C13 C 0.5947(3) 0.8281(2) 0.17916(15) 0.0271(7) Uani 1 1 d .
C14 C 0.6356(3) 0.7838(2) 0.13375(14) 0.0265(7) Uani 1 1 d .
H14 H 0.7122 0.8006 0.1273 0.032 Uiso 1 1 calc R
C15 C 0.6749(3) 0.8976(2) 0.22034(15) 0.0279(8) Uani 1 1 d .
C16 C 0.2863(3) 0.7082(3) 0.16533(18) 0.0364(9) Uani 1 1 d .
C17 C 0.5921(4) 0.6047(3) 0.30299(18) 0.0454(10) Uani 1 1 d .
H17 H 0.5304 0.5586 0.2949 0.054 Uiso 1 1 calc R
C18 C 0.7147(4) 0.7162(3) 0.3483(2) 0.0563(12) Uani 1 1 d .
H18 H 0.7538 0.7610 0.3763 0.068 Uiso 1 1 calc R
C19 C 0.7429(4) 0.6955(3) 0.29597(19) 0.0467(10) Uani 1 1 d .
H19 H 0.8050 0.7242 0.2814 0.056 Uiso 1 1 calc R
C20 C 0.5707(5) 0.6430(4) 0.4064(2) 0.0701(14) Uani 1 1 d U
H20A H 0.4909 0.6114 0.3953 0.084 Uiso 1 1 calc R
H20B H 0.5601 0.7035 0.4248 0.084 Uiso 1 1 calc R
C21 C 0.6623(5) 0.5818(4) 0.4503(2) 0.0657(12) Uani 1 1 d U
C22 C 0.7431(5) 0.6195(4) 0.4990(2) 0.0764(14) Uani 1 1 d U
H22 H 0.7371 0.6836 0.5079 0.092 Uiso 1 1 calc R
C23 C 0.8339(6) 0.5644(4) 0.5356(2) 0.0804(15) Uani 1 1 d U
H23 H 0.8882 0.5927 0.5681 0.097 Uiso 1 1 calc R
C24 C 0.8457(6) 0.4710(4) 0.5253(2) 0.0719(13) Uani 1 1 d U
C25 C 0.7615(7) 0.4319(4) 0.4775(2) 0.0961(18) Uani 1 1 d U
H25 H 0.7661 0.3672 0.4700 0.115 Uiso 1 1 calc R
C26 C 0.6699(7) 0.4856(4) 0.4402(3) 0.0970(18) Uani 1 1 d U
H26 H 0.6137 0.4568 0.4085 0.116 Uiso 1 1 calc R
C27 C 0.9460(6) 0.4113(4) 0.5640(2) 0.0878(17) Uani 1 1 d U
H27A H 0.9688 0.3609 0.5400 0.105 Uiso 1 1 calc R
H27B H 1.0186 0.4505 0.5791 0.105 Uiso 1 1 calc R
C28 C 0.8203(6) 0.3003(4) 0.6126(2) 0.0865(17) Uani 1 1 d U
H28 H 0.7741 0.2709 0.5781 0.104 Uiso 1 1 calc R
C29 C 0.8136(6) 0.2824(4) 0.6691(2) 0.0812(16) Uani 1 1 d U
H29 H 0.7621 0.2378 0.6806 0.097 Uiso 1 1 calc R
C30 C 0.9482(4) 0.3915(3) 0.6723(2) 0.0587(12) Uani 1 1 d .
H30 H 1.0077 0.4379 0.6862 0.070 Uiso 1 1 calc R

loop_
_atom_site_aniso_label
_atom_site_aniso_U_11
_atom_site_aniso_U_22
_atom_site_aniso_U_33
_atom_site_aniso_U_23
_atom_site_aniso_U_13
_atom_site_aniso_U_12
Cd1 0.02883(14) 0.03477(15) 0.02455(14) 0.00110(12) 0.00056(10) -0.00131(11)
Cd2 0.02285(13) 0.04741(18) 0.02761(15) -0.00255(12) 0.00440(11) -0.00472(12)
N1 0.073(2) 0.053(2) 0.0309(19) -0.0015(17) 0.0079(18) -0.0184(19)
N2 0.096(3) 0.061(3) 0.035(2) 0.005(2) 0.020(2) 0.007(2)
N3 0.068(2) 0.046(2) 0.038(2) -0.0043(17) 0.0142(18) 0.0079(19)
N4 0.0475(19) 0.0340(18) 0.0360(19) -0.0012(15) 0.0102(15) -0.0005(15)
O1 0.074(2) 0.083(3) 0.080(3) 0.022(2) 0.022(2) 0.017(2)
O2 0.080(2) 0.105(3) 0.072(2) -0.018(2) 0.021(2) -0.003(2)
O3 0.076(2) 0.166(4) 0.056(2) -0.026(2) 0.025(2) -0.015(3)
O4 0.0488(18) 0.062(2) 0.084(2) -0.0215(18) 0.0111(17) 0.0023(16)
O5 0.0336(15) 0.0560(19) 0.0617(19) 0.0072(14) 0.0151(14) 0.0044(13)
O6 0.0259(13) 0.0680(19) 0.0311(15) -0.0026(13) 0.0044(11) -0.0113(13)
O7 0.0320(13) 0.0381(14) 0.0254(14) 0.0024(11) 0.0037(10) -0.0026(11)
O8 0.0248(13) 0.0411(16) 0.0485(16) -0.0155(13) 0.0087(12) -0.0034(11)
O9 0.0309(13) 0.0451(16) 0.0391(15) -0.0178(12) 0.0094(12) 0.0001(11)
O10 0.0378(16) 0.081(2) 0.074(2) -0.0260(18) 0.0334(16) -0.0161(15)
O11 0.0316(14) 0.069(2) 0.0582(19) -0.0142(16) 0.0152(14) -0.0195(14)
O12 0.0313(14) 0.0531(17) 0.0336(15) -0.0062(13) -0.0033(11) -0.0034(12)
O13 0.0360(14) 0.0522(17) 0.0297(14) -0.0122(13) -0.0012(12) 0.0006(13)
C1 0.0240(18) 0.035(2) 0.028(2) -0.0053(16) 0.0031(15) 0.0041(15)
C2 0.0271(17) 0.0305(19) 0.0226(18) 0.0003(15) 0.0059(14) -0.0053(15)
C3 0.0282(18) 0.043(2) 0.031(2) -0.0047(17) 0.0090(16) -0.0004(16)
C4 0.037(2) 0.038(2) 0.0236(19) -0.0059(16) 0.0077(16) 0.0009(17)
C5 0.0295(18) 0.029(2) 0.0249(19) 0.0009(15) 0.0037(15) -0.0047(15)
C6 0.0238(17) 0.029(2) 0.034(2) 0.0001(16) 0.0055(15) -0.0002(14)
C7 0.0252(17) 0.0237(18) 0.0222(17) -0.0006(14) 0.0054(14) -0.0039(14)
C8 0.034(2) 0.0269(19) 0.026(2) 0.0052(16) -0.0026(16) -0.0034(15)
C9 0.0219(16) 0.0283(19) 0.0247(18) 0.0022(15) 0.0028(14) 0.0014(14)
C10 0.0247(17) 0.0285(19) 0.0280(19) -0.0006(15) 0.0003(15) -0.0021(14)
C11 0.0223(17) 0.033(2) 0.031(2) 0.0022(16) 0.0068(15) 0.0010(15)
C12 0.0304(18) 0.035(2) 0.031(2) -0.0048(16) 0.0092(16) 0.0028(16)
C13 0.0229(16) 0.0305(19) 0.0267(19) -0.0006(15) 0.0035(14) 0.0003(15)
C14 0.0218(16) 0.0297(19) 0.0276(19) -0.0004(15) 0.0051(14) -0.0033(14)
C15 0.0267(18) 0.0286(19) 0.0272(19) -0.0009(15) 0.0041(15) 0.0020(15)
C16 0.0239(18) 0.044(2) 0.042(2) 0.0032(19) 0.0083(17) -0.0010(17)
C17 0.053(3) 0.041(2) 0.041(2) -0.004(2) 0.009(2) 0.000(2)
C18 0.077(3) 0.040(3) 0.045(3) -0.009(2) 0.001(2) -0.008(2)
C19 0.056(3) 0.035(2) 0.045(3) 0.0044(19) 0.005(2) -0.004(2)
C20 0.087(3) 0.079(3) 0.052(3) -0.006(2) 0.031(2) 0.007(3)
C21 0.102(3) 0.058(3) 0.043(2) -0.004(2) 0.030(2) 0.007(2)
C22 0.110(4) 0.056(3) 0.062(3) -0.010(2) 0.020(3) 0.008(3)
C23 0.109(4) 0.071(3) 0.058(3) -0.001(3) 0.013(3) 0.001(3)
C24 0.114(3) 0.067(3) 0.042(2) 0.005(2) 0.033(2) 0.015(3)
C25 0.157(5) 0.068(3) 0.056(3) -0.011(3) 0.012(3) 0.026(3)
C26 0.153(4) 0.074(3) 0.052(3) -0.014(3) 0.002(3) 0.011(3)
C27 0.121(4) 0.095(4) 0.057(3) 0.021(3) 0.041(3) 0.024(3)
C28 0.139(4) 0.071(3) 0.039(3) -0.008(3) -0.001(3) -0.022(3)
C29 0.121(4) 0.071(3) 0.041(3) 0.000(2) -0.001(3) -0.038(3)
C30 0.067(3) 0.066(3) 0.044(3) 0.002(2) 0.015(2) -0.008(3)

loop_
_atom_type_symbol
_atom_type_description
_atom_type_scat_dispersion_real
_atom_type_scat_dispersion_imag
_atom_type_scat_source
C C 0.0033 0.0016 'International Tables Vol C Tables 4.2.6.8 and 6.1.1.4'
H H 0.0000 0.0000 'International Tables Vol C Tables 4.2.6.8 and 6.1.1.4'
N N 0.0061 0.0033 'International Tables Vol C Tables 4.2.6.8 and 6.1.1.4'
O O 0.0106 0.0060 'International Tables Vol C Tables 4.2.6.8 and 6.1.1.4'
Cd Cd -0.8075 1.2024 'International Tables Vol C Tables 4.2.6.8 and 6.1.1.4'

loop_
_geom_angle_atom_site_label_1
_geom_angle_atom_site_label_2
_geom_angle_atom_site_label_3
_geom_angle
_geom_angle_site_symmetry_1
_geom_angle_site_symmetry_3
N4 Cd1 O13 104.76(11) . 3_665
N4 Cd1 O7 96.18(10) . .
O13 Cd1 O7 122.44(9) 3_665 .
N4 Cd1 O9 101.82(11) . 2_645
O13 Cd1 O9 136.57(10) 3_665 2_645
O7 Cd1 O9 87.53(9) . 2_645
N4 Cd1 O12 159.68(10) . 3_665
O13 Cd1 O12 55.40(8) 3_665 3_665
O7 Cd1 O12 92.37(9) . 3_665
O9 Cd1 O12 96.92(9) 2_645 3_665
N4 Cd1 O8 84.48(11) . 2_645
O13 Cd1 O8 94.97(9) 3_665 2_645
O7 Cd1 O8 140.60(8) . 2_645
O9 Cd1 O8 54.20(8) 2_645 2_645
O12 Cd1 O8 100.45(9) 3_665 2_645
N4 Cd1 C8 132.30(12) . 3_665
O13 Cd1 C8 27.90(10) 3_665 3_665
O7 Cd1 C8 107.62(10) . 3_665
O9 Cd1 C8 119.52(10) 2_645 3_665
O12 Cd1 C8 27.58(9) 3_665 3_665
O8 Cd1 C8 100.32(10) 2_645 3_665
N4 Cd1 C15 93.74(11) . 2_645
O13 Cd1 C15 116.89(10) 3_665 2_645
O7 Cd1 C15 114.36(9) . 2_645
O9 Cd1 C15 27.21(9) 2_645 2_645
O12 Cd1 C15 99.48(10) 3_665 2_645
O8 Cd1 C15 26.98(8) 2_645 2_645
C8 Cd1 C15 111.85(11) 3_665 2_645
N1 Cd2 O6 150.79(12) 3_766 .
N1 Cd2 O10 88.27(12) 3_766 1_655
O6 Cd2 O10 117.37(10) . 1_655
N1 Cd2 O4 89.84(13) 3_766 .
O6 Cd2 O4 82.12(11) . .
O10 Cd2 O4 79.33(11) 1_655 .
N1 Cd2 O5 86.31(11) 3_766 .
O6 Cd2 O5 91.96(10) . .
O10 Cd2 O5 119.65(10) 1_655 .
O4 Cd2 O5 160.44(10) . .
N1 Cd2 O11 123.87(12) 3_766 1_655
O6 Cd2 O11 84.38(10) . 1_655
O10 Cd2 O11 54.39(10) 1_655 1_655
O4 Cd2 O11 117.08(11) . 1_655
O5 Cd2 O11 80.59(9) . 1_655
N1 Cd2 C16 107.43(13) 3_766 1_655
O6 Cd2 C16 101.53(10) . 1_655
O10 Cd2 C16 27.04(10) 1_655 1_655
O4 Cd2 C16 98.34(11) . 1_655
O5 Cd2 C16 101.11(10) . 1_655
O11 Cd2 C16 27.35(10) 1_655 1_655
N1 Cd2 H7W 71.6 3_766 .
O6 Cd2 H7W 93.6 . .
O10 Cd2 H7W 89.4 1_655 .
O4 Cd2 H7W 21.0 . .
O5 Cd2 H7W 143.3 . .
O11 Cd2 H7W 136.1 1_655 .
C16 Cd2 H7W 113.2 1_655 .
C30 N1 C29 105.4(4) . .
C30 N1 Cd2 131.9(3) . 3_766
C29 N1 Cd2 122.3(3) . 3_766
C30 N2 C28 106.5(4) . .
C30 N2 C27 126.6(5) . .
C28 N2 C27 126.9(5) . .
C17 N3 C18 106.7(4) . .
C17 N3 C20 125.4(4) . .
C18 N3 C20 126.5(4) . .
C17 N4 C19 105.8(3) . .
C17 N4 Cd1 123.6(3) . .
C19 N4 Cd1 126.6(3) . .
H1W O1 H2W 120.6 . .
H3W O2 H4W 112.3 . .
H5W O3 H6W 113.3 . .
Cd2 O4 H7W 70.6 . .
Cd2 O4 H8W 117.2 . .
H7W O4 H8W 91.3 . .
Cd2 O5 H9W 99.9 . .
Cd2 O5 H10W 109.4 . .
H9W O5 H10W 123.8 . .
C1 O6 Cd2 105.3(2) . .
C1 O7 Cd1 136.2(2) . .
C15 O8 Cd1 87.0(2) . 2_655
C15 O9 Cd1 97.4(2) . 2_655
C16 O10 Cd2 95.7(2) . 1_455
C16 O11 Cd2 87.7(2) . 1_455
C8 O12 Cd1 86.0(2) . 3_665
C8 O13 Cd1 96.4(2) . 3_665
O6 C1 O7 121.5(3) . .
O6 C1 C2 116.7(3) . .
O7 C1 C2 121.8(3) . .
C3 C2 C7 119.6(3) . .
C3 C2 C1 115.7(3) . .
C7 C2 C1 124.6(3) . .
C4 C3 C2 121.4(3) . .
C4 C3 H3 119.3 . .
C2 C3 H3 119.3 . .
C3 C4 C5 120.1(3) . .
C3 C4 H4 119.9 . .
C5 C4 H4 119.9 . .
C4 C5 C6 118.8(3) . .
C4 C5 C8 120.1(3) . .
C6 C5 C8 121.1(3) . .
C5 C6 C7 122.1(3) . .
C5 C6 H6 118.9 . .
C7 C6 H6 118.9 . .
C6 C7 C2 117.9(3) . .
C6 C7 C9 118.8(3) . .
C2 C7 C9 123.3(3) . .
O12 C8 O13 121.9(3) . .
O12 C8 C5 120.3(3) . .
O13 C8 C5 117.8(3) . .
O12 C8 Cd1 66.42(19) . 3_665
O13 C8 Cd1 55.73(17) . 3_665
C5 C8 Cd1 169.2(2) . 3_665
C14 C9 C10 117.7(3) . .
C14 C9 C7 123.5(3) . .
C10 C9 C7 118.8(3) . .
C11 C10 C9 121.5(3) . .
C11 C10 H10 119.3 . .
C9 C10 H10 119.3 . .
C10 C11 C12 119.8(3) . .
C10 C11 C16 121.2(3) . .
C12 C11 C16 119.0(3) . .
C11 C12 C13 120.0(3) . .
C11 C12 H12 120.0 . .
C13 C12 H12 120.0 . .
C14 C13 C12 119.3(3) . .
C14 C13 C15 121.1(3) . .
C12 C13 C15 119.6(3) . .
C13 C14 C9 121.7(3) . .
C13 C14 H14 119.2 . .
C9 C14 H14 119.2 . .
O8 C15 O9 121.3(3) . .
O8 C15 C13 120.0(3) . .
O9 C15 C13 118.6(3) . .
O8 C15 Cd1 65.97(18) . 2_655
O9 C15 Cd1 55.39(17) . 2_655
C13 C15 Cd1 173.7(2) . 2_655
O10 C16 O11 122.2(3) . .
O10 C16 C11 118.4(3) . .
O11 C16 C11 119.4(3) . .
O10 C16 Cd2 57.23(19) . 1_455
O11 C16 Cd2 64.98(19) . 1_455
C11 C16 Cd2 175.5(3) . 1_455
N4 C17 N3 111.6(4) . .
N4 C17 H17 124.2 . .
N3 C17 H17 124.2 . .
C19 C18 N3 107.0(4) . .
C19 C18 H18 126.5 . .
N3 C18 H18 126.5 . .
C18 C19 N4 109.0(4) . .
C18 C19 H19 125.5 . .
N4 C19 H19 125.5 . .
N3 C20 C21 109.0(4) . .
N3 C20 H20A 109.9 . .
C21 C20 H20A 109.9 . .
N3 C20 H20B 109.9 . .
C21 C20 H20B 109.9 . .
H20A C20 H20B 108.3 . .
C22 C21 C26 117.7(5) . .
C22 C21 C20 122.0(5) . .
C26 C21 C20 120.2(5) . .
C21 C22 C23 121.4(5) . .
C21 C22 H22 119.3 . .
C23 C22 H22 119.3 . .
C24 C23 C22 121.8(6) . .
C24 C23 H23 119.1 . .
C22 C23 H23 119.1 . .
C23 C24 C25 117.0(6) . .
C23 C24 C27 122.0(6) . .
C25 C24 C27 121.0(5) . .
C24 C25 C26 122.3(6) . .
C24 C25 H25 118.9 . .
C26 C25 H25 118.9 . .
C21 C26 C25 119.7(6) . .
C21 C26 H26 120.1 . .
C25 C26 H26 120.1 . .
N2 C27 C24 112.0(5) . .
N2 C27 H27A 109.2 . .
C24 C27 H27A 109.2 . .
N2 C27 H27B 109.2 . .
C24 C27 H27B 109.2 . .
H27A C27 H27B 107.9 . .
C29 C28 N2 107.4(5) . .
C29 C28 H28 126.3 . .
N2 C28 H28 126.3 . .
C28 C29 N1 108.5(5) . .
C28 C29 H29 125.8 . .
N1 C29 H29 125.8 . .
N1 C30 N2 112.2(4) . .
N1 C30 H30 123.9 . .
N2 C30 H30 123.9 . .

loop_
_geom_bond_atom_site_label_1
_geom_bond_atom_site_label_2
_geom_bond_distance
_geom_bond_site_symmetry_2
Cd1 N4 2.219(3) .
Cd1 O13 2.237(3) 3_665
Cd1 O7 2.252(2) .
Cd1 O9 2.273(2) 2_645
Cd1 O12 2.472(3) 3_665
Cd1 O8 2.505(2) 2_645
Cd1 C8 2.690(3) 3_665
Cd1 C15 2.739(3) 2_645
Cd2 N1 2.245(3) 3_766
Cd2 O6 2.258(3) .
Cd2 O10 2.295(3) 1_655
Cd2 O4 2.374(3) .
Cd2 O5 2.412(3) .
Cd2 O11 2.463(3) 1_655
Cd2 C16 2.716(4) 1_655
Cd2 H7W 2.2393 .
N1 C30 1.305(5) .
N1 C29 1.374(6) .
N1 Cd2 2.245(3) 3_766
N2 C30 1.324(5) .
N2 C28 1.355(7) .
N2 C27 1.471(6) .
N3 C17 1.340(5) .
N3 C18 1.366(5) .
N3 C20 1.476(5) .
N4 C17 1.311(5) .
N4 C19 1.377(5) .
O1 H1W 0.8500 .
O1 H2W 0.8500 .
O2 H3W 0.8500 .
O2 H4W 0.8500 .
O3 H5W 0.8500 .
O3 H6W 0.8500 .
O4 H7W 0.8501 .
O4 H8W 0.8500 .
O5 H9W 0.8500 .
O5 H10W 0.8500 .
O6 C1 1.250(4) .
O7 C1 1.266(4) .
O8 C15 1.244(4) .
O8 Cd1 2.505(2) 2_655
O9 C15 1.263(4) .
O9 Cd1 2.273(2) 2_655
O10 C16 1.241(4) .
O10 Cd2 2.295(3) 1_455
O11 C16 1.249(4) .
O11 Cd2 2.463(3) 1_455
O12 C8 1.249(4) .
O12 Cd1 2.472(3) 3_665
O13 C8 1.267(4) .
O13 Cd1 2.237(3) 3_665
C1 C2 1.499(5) .
C2 C3 1.392(5) .
C2 C7 1.403(4) .
C3 C4 1.376(5) .
C3 H3 0.9300 .
C4 C5 1.387(5) .
C4 H4 0.9300 .
C5 C6 1.388(5) .
C5 C8 1.489(5) .
C6 C7 1.400(4) .
C6 H6 0.9300 .
C7 C9 1.497(4) .
C8 Cd1 2.690(3) 3_665
C9 C14 1.393(5) .
C9 C10 1.395(4) .
C10 C11 1.381(5) .
C10 H10 0.9300 .
C11 C12 1.384(5) .
C11 C16 1.494(5) .
C12 C13 1.395(5) .
C12 H12 0.9300 .
C13 C14 1.384(4) .
C13 C15 1.497(5) .
C14 H14 0.9300 .
C15 Cd1 2.739(3) 2_655
C16 Cd2 2.716(4) 1_455
C17 H17 0.9300 .
C18 C19 1.345(6) .
C18 H18 0.9300 .
C19 H19 0.9300 .
C20 C21 1.516(7) .
C20 H20A 0.9700 .
C20 H20B 0.9700 .
C21 C22 1.362(7) .
C21 C26 1.377(7) .
C22 C23 1.385(7) .
C22 H22 0.9300 .
C23 C24 1.346(7) .
C23 H23 0.9300 .
C24 C25 1.373(8) .
C24 C27 1.504(7) .
C25 C26 1.386(8) .
C25 H25 0.9300 .
C26 H26 0.9300 .
C27 H27A 0.9700 .
C27 H27B 0.9700 .
C28 C29 1.342(7) .
C28 H28 0.9300 .
C29 H29 0.9300 .
C30 H30 0.9300 .

loop_
_geom_hbond_atom_site_label_D
_geom_hbond_atom_site_label_H
_geom_hbond_atom_site_label_A
_geom_hbond_distance_DH
_geom_hbond_distance_HA
_geom_hbond_distance_DA
_geom_hbond_angle_DHA
_geom_hbond_site_symmetry_A
O5 H10W O1 0.85 2.25 3.069(4) 161.9 1_655
O4 H8W O1 0.85 1.97 2.817(4) 175.1 2_655
O5 H9W O9 0.85 1.98 2.822(4) 173.1 2_645
O4 H7W N1 0.85 2.62 3.263(5) 132.9 3_766
O3 H6W O6 0.85 2.22 2.868(4) 133.6 3_766
O3 H5W O11 0.85 1.95 2.764(5) 159.7 3_666
O2 H4W O12 0.85 2.14 2.989(4) 174.1 3_665
O2 H3W O3 0.85 1.90 2.740(5) 168.7 1_554
O1 H2W O13 0.85 2.37 2.928(4) 123.5 3_665

loop_
_geom_torsion_atom_site_label_1
_geom_torsion_atom_site_label_2
_geom_torsion_atom_site_label_3
_geom_torsion_atom_site_label_4
_geom_torsion
_geom_torsion_site_symmetry_1
_geom_torsion_site_symmetry_4
O13 Cd1 N4 C17 51.3(3) 3_665 .
O7 Cd1 N4 C17 177.2(3) . .
O9 Cd1 N4 C17 -94.0(3) 2_645 .
O12 Cd1 N4 C17 62.9(5) 3_665 .
O8 Cd1 N4 C17 -42.4(3) 2_645 .
C8 Cd1 N4 C17 56.5(4) 3_665 .
C15 Cd1 N4 C17 -67.8(3) 2_645 .
O13 Cd1 N4 C19 -154.6(3) 3_665 .
O7 Cd1 N4 C19 -28.7(3) . .
O9 Cd1 N4 C19 60.1(3) 2_645 .
O12 Cd1 N4 C19 -143.0(3) 3_665 .
O8 Cd1 N4 C19 111.7(3) 2_645 .
C8 Cd1 N4 C19 -149.4(3) 3_665 .
C15 Cd1 N4 C19 86.3(3) 2_645 .
N1 Cd2 O6 C1 -17.8(4) 3_766 .
O10 Cd2 O6 C1 -166.7(2) 1_655 .
O4 Cd2 O6 C1 -93.1(2) . .
O5 Cd2 O6 C1 68.1(2) . .
O11 Cd2 O6 C1 148.5(2) 1_655 .
C16 Cd2 O6 C1 169.9(2) 1_655 .
N4 Cd1 O7 C1 -139.0(3) . .
O13 Cd1 O7 C1 -27.1(3) 3_665 .
O9 Cd1 O7 C1 119.4(3) 2_645 .
O12 Cd1 O7 C1 22.5(3) 3_665 .
O8 Cd1 O7 C1 132.2(3) 2_645 .
C8 Cd1 O7 C1 -0.9(3) 3_665 .
C15 Cd1 O7 C1 124.0(3) 2_645 .
Cd2 O6 C1 O7 4.0(4) . .
Cd2 O6 C1 C2 -173.9(2) . .
Cd1 O7 C1 O6 -154.1(3) . .
Cd1 O7 C1 C2 23.7(5) . .
O6 C1 C2 C3 47.3(5) . .
O7 C1 C2 C3 -130.6(4) . .
O6 C1 C2 C7 -135.9(3) . .
O7 C1 C2 C7 46.2(5) . .
C7 C2 C3 C4 -2.6(5) . .
C1 C2 C3 C4 174.4(3) . .
C2 C3 C4 C5 1.4(6) . .
C3 C4 C5 C6 1.2(5) . .
C3 C4 C5 C8 -176.3(3) . .
C4 C5 C6 C7 -2.6(5) . .
C8 C5 C6 C7 174.9(3) . .
C5 C6 C7 C2 1.5(5) . .
C5 C6 C7 C9 -178.6(3) . .
C3 C2 C7 C6 1.1(5) . .
C1 C2 C7 C6 -175.5(3) . .
C3 C2 C7 C9 -178.8(3) . .
C1 C2 C7 C9 4.5(5) . .
Cd1 O12 C8 O13 6.0(3) 3_665 .
Cd1 O12 C8 C5 -170.5(3) 3_665 .
Cd1 O13 C8 O12 -6.6(4) 3_665 .
Cd1 O13 C8 C5 169.9(3) 3_665 .
C4 C5 C8 O12 172.9(3) . .
C6 C5 C8 O12 -4.6(5) . .
C4 C5 C8 O13 -3.7(5) . .
C6 C5 C8 O13 178.8(3) . .
C4 C5 C8 Cd1 46.9(15) . 3_665
C6 C5 C8 Cd1 -130.6(12) . 3_665
C6 C7 C9 C14 -143.2(3) . .
C2 C7 C9 C14 36.7(5) . .
C6 C7 C9 C10 38.2(4) . .
C2 C7 C9 C10 -141.9(3) . .
C14 C9 C10 C11 0.2(5) . .
C7 C9 C10 C11 178.9(3) . .
C9 C10 C11 C12 0.2(5) . .
C9 C10 C11 C16 -177.9(3) . .
C10 C11 C12 C13 -1.2(5) . .
C16 C11 C12 C13 176.8(3) . .
C11 C12 C13 C14 1.9(5) . .
C11 C12 C13 C15 -175.6(3) . .
C12 C13 C14 C9 -1.5(5) . .
C15 C13 C14 C9 176.0(3) . .
C10 C9 C14 C13 0.4(5) . .
C7 C9 C14 C13 -178.2(3) . .
Cd1 O8 C15 O9 1.1(3) 2_655 .
Cd1 O8 C15 C13 -177.8(3) 2_655 .
Cd1 O9 C15 O8 -1.2(4) 2_655 .
Cd1 O9 C15 C13 177.7(3) 2_655 .
C14 C13 C15 O8 -15.6(5) . .
C12 C13 C15 O8 161.9(3) . .
C14 C13 C15 O9 165.5(3) . .
C12 C13 C15 O9 -17.1(5) . .
C14 C13 C15 Cd1 -177(2) . 2_655
C12 C13 C15 Cd1 1(2) . 2_655
Cd2 O10 C16 O11 -1.6(4) 1_455 .
Cd2 O10 C16 C11 178.6(3) 1_455 .
Cd2 O11 C16 O10 1.5(4) 1_455 .
Cd2 O11 C16 C11 -178.7(3) 1_455 .
C10 C11 C16 O10 -178.9(3) . .
C12 C11 C16 O10 3.0(5) . .
C10 C11 C16 O11 1.2(5) . .
C12 C11 C16 O11 -176.8(4) . .
C10 C11 C16 Cd2 -163(3) . 1_455
C12 C11 C16 Cd2 19(4) . 1_455
C19 N4 C17 N3 0.6(5) . .
Cd1 N4 C17 N3 159.3(3) . .
C18 N3 C17 N4 -0.9(5) . .
C20 N3 C17 N4 -167.9(4) . .
C17 N3 C18 C19 0.8(5) . .
C20 N3 C18 C19 167.6(4) . .
N3 C18 C19 N4 -0.5(5) . .
C17 N4 C19 C18 -0.1(5) . .
Cd1 N4 C19 C18 -157.9(3) . .
C17 N3 C20 C21 91.9(5) . .
C18 N3 C20 C21 -72.6(6) . .
N3 C20 C21 C22 101.5(5) . .
N3 C20 C21 C26 -75.4(6) . .
C26 C21 C22 C23 3.1(8) . .
C20 C21 C22 C23 -173.9(5) . .
C21 C22 C23 C24 -0.9(9) . .
C22 C23 C24 C25 -1.5(9) . .
C22 C23 C24 C27 178.6(5) . .
C23 C24 C25 C26 1.6(9) . .
C27 C24 C25 C26 -178.5(6) . .
C22 C21 C26 C25 -3.0(9) . .
C20 C21 C26 C25 174.0(5) . .
C24 C25 C26 C21 0.7(10) . .
C30 N2 C27 C24 -110.7(6) . .
C28 N2 C27 C24 68.7(7) . .
C23 C24 C27 N2 89.6(7) . .
C25 C24 C27 N2 -90.3(6) . .
C30 N2 C28 C29 -0.8(7) . .
C27 N2 C28 C29 179.6(5) . .
N2 C28 C29 N1 0.4(7) . .
C30 N1 C29 C28 0.1(7) . .
Cd2 N1 C29 C28 -174.0(4) 3_766 .
C29 N1 C30 N2 -0.7(6) . .
Cd2 N1 C30 N2 172.7(3) 3_766 .
C28 N2 C30 N1 0.9(6) . .
C27 N2 C30 N1 -179.5(5) . .
